data_7102684
loop_
_publ_author_name
'Turner, David R'
'Hursthouse, M B'
'Light, M E'
'Steed, Jonathan W'

_publ_section_title
;
 Linear distortion of octahedral metal centres by multiple hydrogen
 bonds in modular ML(4) systems.
;
_journal_issue 12
_journal_name_full 'Chemical communications (Cambridge, England)'
_journal_page_first 1354
_journal_page_last 1355
_journal_paper_doi 10.1039/b402884h
_journal_year 2004
_chemical_formula_sum 'C52 H56 Cu N12 O12 S'
_chemical_formula_weight 1136.69
_chemical_name_common '[Cu(TUP)4(H2O)2]SO4.2H2O'
_chemical_name_systematic
;
[Cu(TUP)4(H2O)2]SO4.2H2O
;
_space_group_IT_number 85
_symmetry_cell_setting tetragonal
_symmetry_space_group_name_Hall '-P 4a'
_symmetry_space_group_name_H-M 'P 4/n :2'
_atom_sites_solution_hydrogens geom
_atom_sites_solution_primary direct
_atom_sites_solution_secondary difmap
_audit_creation_method SHELXL-97
_cell_angle_alpha 90.00
_cell_angle_beta 90.00
_cell_angle_gamma 90.00
_cell_formula_units_Z 2
_cell_length_a 17.846(3)
_cell_length_b 17.846(3)
_cell_length_c 8.3019(17)
_cell_measurement_temperature 120(2)
_cell_volume 2644.0(8)
_computing_cell_refinement 'DENZO-SMN (Otwinowski & Minor, 1997)'
_computing_data_collection 'Collect (Hooft, 1999)'
_computing_data_reduction 'DENZO-SMN (Otwinowski & Minor, 1997)'
_computing_molecular_graphics 'X-Seed (Barbour, 1999)'
_computing_publication_material 'CIFTAB (Sheldrick, 1997)'
_computing_structure_refinement 'SHELXL-97 (Sheldrick, 1997)'
_computing_structure_solution 'SHELXS-97 (Sheldrick, 1990)'
_diffrn_ambient_temperature 120(2)
_diffrn_detector_area_resol_mean 0.71
_diffrn_measured_fraction_theta_full 0.994
_diffrn_measured_fraction_theta_max 0.994
_diffrn_measurement_device_type 'Nonius KappaCCD'
_diffrn_radiation_monochromator graphite
_diffrn_radiation_source 'fine-focus sealed tube'
_diffrn_radiation_type MoK\a
_diffrn_radiation_wavelength 0.71073
_diffrn_reflns_av_R_equivalents 0.0326
_diffrn_reflns_av_sigmaI/netI 0.0469
_diffrn_reflns_limit_h_max 23
_diffrn_reflns_limit_h_min -23
_diffrn_reflns_limit_k_max 16
_diffrn_reflns_limit_k_min -16
_diffrn_reflns_limit_l_max 10
_diffrn_reflns_limit_l_min -6
_diffrn_reflns_number 4682
_diffrn_reflns_theta_full 27.47
_diffrn_reflns_theta_max 27.47
_diffrn_reflns_theta_min 3.61
_diffrn_standards_decay_% 0.0
_exptl_absorpt_coefficient_mu 0.527
_exptl_absorpt_correction_type multi-scan
_exptl_crystal_colour 'Pale blue'
_exptl_crystal_density_diffrn 1.428
_exptl_crystal_density_method 'not measured'
_exptl_crystal_description Plate
_exptl_crystal_F_000 1186
_exptl_crystal_size_max 0.05
_exptl_crystal_size_mid 0.2
_exptl_crystal_size_min 0.2
_refine_diff_density_max 0.755
_refine_diff_density_min -0.755
_refine_diff_density_rms 0.069
_refine_ls_extinction_coef 0.0014(7)
_refine_ls_extinction_expression Fc^*^==kFc[1+0.001xFc^2^\l^3^/sin(2\q)]^-1/4^
_refine_ls_extinction_method SHELXL
_refine_ls_goodness_of_fit_ref 1.055
_refine_ls_hydrogen_treatment mixed
_refine_ls_matrix_type full
_refine_ls_number_parameters 193
_refine_ls_number_reflns 3021
_refine_ls_number_restraints 144
_refine_ls_restrained_S_all 1.059
_refine_ls_R_factor_all 0.0603
_refine_ls_R_factor_gt 0.0470
_refine_ls_shift/su_max 0.015
_refine_ls_shift/su_mean 0.000
_refine_ls_structure_factor_coef Fsqd
_refine_ls_weighting_details 'calc w==1/[\s^2^(Fo^2^)+(0.0418P)^2^+3.6372P] where P==(Fo^2^+2Fc^2^)/3'
_refine_ls_weighting_scheme calc
_refine_ls_wR_factor_gt 0.1112
_refine_ls_wR_factor_ref 0.1196
_reflns_number_gt 2499
_reflns_number_total 3021
_reflns_threshold_expression >2sigma(I)
_cod_data_source_file b402884h.txt
_cod_data_source_block C:\Dave\Structs\DtCu067_P4n\S921.CIF
_cod_original_sg_symbol_H-M P4/n
_cod_database_code 7102684

loop_
_symmetry_equiv_pos_as_xyz
'x, y, z'
'-y+1/2, x, z'
'-x+1/2, -y+1/2, z'
'y, -x+1/2, z'
'-x, -y, -z'
'y-1/2, -x, -z'
'x-1/2, y-1/2, -z'
'-y, x-1/2, -z'

loop_
_atom_site_label
_atom_site_type_symbol
_atom_site_fract_x
_atom_site_fract_y
_atom_site_fract_z
_atom_site_U_iso_or_equiv
_atom_site_adp_type
_atom_site_occupancy
_atom_site_symmetry_multiplicity
_atom_site_calc_flag
_atom_site_refinement_flags
_atom_site_disorder_assembly
_atom_site_disorder_group
Cu1 Cu 0.7500 0.7500 0.26396(6) 0.01421(17) Uani 1 4 d SU . .
S1 S 0.2500 0.7500 0.5000 0.0155(2) Uani 1 4 d SU . .
O1 O 0.7500 0.7500 0.5387(4) 0.0214(7) Uani 1 4 d SU . .
N1 N 0.63646(10) 0.73351(10) 0.2565(2) 0.0161(4) Uani 1 1 d U . .
C1 C 0.60578(13) 0.69515(13) 0.1345(3) 0.0225(5) Uani 1 1 d U . .
H1 H 0.6376 0.6738 0.0551 0.027 Uiso 1 1 calc R . .
O2 O 0.7500 0.7500 -0.0326(4) 0.0268(7) Uani 1 4 d SU . .
N2 N 0.46474(10) 0.77833(11) 0.4882(2) 0.0201(4) Uani 1 1 d U A .
H2N H 0.4166 0.7765 0.4655 0.024 Uiso 1 1 calc R . .
C2 C 0.52913(14) 0.68574(14) 0.1208(3) 0.0250(5) Uani 1 1 d U . .
H2 H 0.5086 0.6597 0.0313 0.030 Uiso 1 1 calc R . .
N3 N 0.42493(11) 0.82364(11) 0.7307(2) 0.0190(4) Uani 1 1 d U A .
H3N H 0.3801 0.8174 0.6886 0.023 Uiso 1 1 calc R . .
C3 C 0.48274(13) 0.71456(13) 0.2385(3) 0.0211(5) Uani 1 1 d U . .
H3 H 0.4299 0.7088 0.2307 0.025 Uiso 1 1 calc R . .
O5 O 0.69184(15) 0.85248(15) 0.7476(3) 0.0253(7) Uani 0.50 1 d PU . .
H2O H 0.7487 0.7883 -0.1285 0.39(12) Uiso 0.50 1 d PR . .
H1O H 0.7121 0.7503 0.5950 0.05(2) Uiso 0.50 1 d PR . .
O3B O 0.54772(15) 0.79835(15) 0.6981(3) 0.0213(9) Uani 0.50 1 d PRU A 2
C4 C 0.51421(12) 0.75222(12) 0.3691(3) 0.0173(5) Uani 1 1 d U . .
O4 O 0.31199(9) 0.72194(9) 0.3994(2) 0.0238(4) Uani 1 1 d U . .
C5 C 0.59178(12) 0.76233(12) 0.3713(3) 0.0174(4) Uani 1 1 d U . .
H5 H 0.6136 0.7904 0.4564 0.021 Uiso 1 1 calc R . .
C6 C 0.48404(13) 0.80638(15) 0.6361(3) 0.0259(5) Uani 1 1 d U . .
C7 C 0.42781(12) 0.85066(12) 0.8907(3) 0.0187(5) Uani 1 1 d U . .
C8 C 0.36449(13) 0.84053(12) 0.9861(3) 0.0196(5) Uani 1 1 d U A .
H8 H 0.3232 0.8129 0.9449 0.024 Uiso 1 1 calc R . .
C9 C 0.36076(13) 0.87021(13) 1.1402(3) 0.0229(5) Uani 1 1 d U . .
H9 H 0.3169 0.8627 1.2029 0.027 Uiso 1 1 calc R A .
C10 C 0.42011(14) 0.91074(13) 1.2046(3) 0.0234(5) Uani 1 1 d U A .
C11 C 0.48395(14) 0.91787(15) 1.1103(3) 0.0273(5) Uani 1 1 d U . .
H11 H 0.5261 0.9434 1.1535 0.033 Uiso 1 1 calc R A .
C12 C 0.48862(14) 0.88916(15) 0.9553(3) 0.0266(5) Uani 1 1 d U A .
H12 H 0.5330 0.8957 0.8937 0.032 Uiso 1 1 calc R . .
C13 C 0.41528(16) 0.94769(15) 1.3681(3) 0.0313(6) Uani 1 1 d U . .
H13A H 0.4640 0.9444 1.4220 0.047 Uiso 1 1 calc R A .
H13B H 0.3773 0.9222 1.4333 0.047 Uiso 1 1 calc R . .
H13C H 0.4014 1.0005 1.3549 0.047 Uiso 1 1 calc R . .
O3A O 0.5497(2) 0.8285(2) 0.6614(5) 0.0256(9) Uani 0.50 1 d PU A 1

loop_
_atom_site_aniso_label
_atom_site_aniso_U_11
_atom_site_aniso_U_22
_atom_site_aniso_U_33
_atom_site_aniso_U_23
_atom_site_aniso_U_13
_atom_site_aniso_U_12
Cu1 0.0126(2) 0.0126(2) 0.0174(3) 0.000 0.000 0.000
S1 0.0127(3) 0.0127(3) 0.0209(5) 0.000 0.000 0.000
O1 0.0228(9) 0.0228(9) 0.0186(13) 0.000 0.000 0.000
N1 0.0133(9) 0.0150(9) 0.0200(9) 0.0001(7) -0.0001(7) 0.0005(7)
C1 0.0182(11) 0.0248(12) 0.0244(12) -0.0046(10) 0.0000(9) -0.0005(9)
O2 0.0281(9) 0.0281(9) 0.0243(14) 0.000 0.000 0.000
N2 0.0109(9) 0.0269(10) 0.0224(10) -0.0028(8) 0.0015(7) 0.0006(7)
C2 0.0219(12) 0.0273(13) 0.0260(12) -0.0084(10) -0.0025(10) -0.0035(10)
N3 0.0125(9) 0.0232(10) 0.0211(10) -0.0026(8) 0.0012(7) 0.0007(7)
C3 0.0133(11) 0.0239(12) 0.0261(12) -0.0035(10) -0.0019(9) -0.0009(9)
O5 0.0242(14) 0.0254(14) 0.0262(14) 0.0002(12) -0.0022(12) 0.0007(12)
O3B 0.0181(14) 0.0239(15) 0.0218(15) 0.0042(13) 0.0000(12) 0.0001(13)
C4 0.0164(10) 0.0163(10) 0.0193(11) 0.0006(9) -0.0002(8) 0.0003(8)
O4 0.0209(8) 0.0206(8) 0.0300(9) -0.0036(7) 0.0072(7) -0.0002(6)
C5 0.0148(10) 0.0180(11) 0.0194(11) -0.0003(8) -0.0003(8) -0.0002(8)
C6 0.0174(11) 0.0367(14) 0.0236(12) -0.0063(11) 0.0008(9) 0.0002(10)
C7 0.0176(11) 0.0182(11) 0.0202(11) 0.0002(9) 0.0016(9) 0.0018(8)
C8 0.0179(11) 0.0161(11) 0.0249(11) 0.0022(9) 0.0007(9) 0.0004(9)
C9 0.0219(12) 0.0227(12) 0.0241(12) 0.0045(9) 0.0051(9) 0.0040(9)
C10 0.0291(13) 0.0202(12) 0.0209(11) 0.0021(9) 0.0006(10) 0.0047(10)
C11 0.0243(13) 0.0307(13) 0.0268(12) -0.0015(10) -0.0012(10) -0.0051(10)
C12 0.0199(12) 0.0345(14) 0.0255(12) -0.0033(10) 0.0048(10) -0.0057(10)
C13 0.0378(12) 0.0297(12) 0.0264(11) -0.0015(10) 0.0028(10) 0.0020(10)
O3A 0.0158(14) 0.0407(17) 0.0203(14) -0.0039(14) 0.0043(12) -0.0077(13)

loop_
_atom_type_symbol
_atom_type_description
_atom_type_scat_dispersion_real
_atom_type_scat_dispersion_imag
_atom_type_scat_source
C C 0.0033 0.0016 'International Tables Vol C Tables 4.2.6.8 and 6.1.1.4'
H H 0.0000 0.0000 'International Tables Vol C Tables 4.2.6.8 and 6.1.1.4'
N N 0.0061 0.0033 'International Tables Vol C Tables 4.2.6.8 and 6.1.1.4'
O O 0.0106 0.0060 'International Tables Vol C Tables 4.2.6.8 and 6.1.1.4'
S S 0.1246 0.1234 'International Tables Vol C Tables 4.2.6.8 and 6.1.1.4'
Cu Cu 0.3201 1.2651 'International Tables Vol C Tables 4.2.6.8 and 6.1.1.4'

loop_
_geom_angle_atom_site_label_1
_geom_angle_atom_site_label_2
_geom_angle_atom_site_label_3
_geom_angle
_geom_angle_site_symmetry_1
_geom_angle_site_symmetry_3
N1 Cu1 N1 89.947(4) 3_665 4_565
N1 Cu1 N1 89.947(4) 3_665 2_655
N1 Cu1 N1 176.53(11) 4_565 2_655
N1 Cu1 N1 176.53(11) 3_665 .
N1 Cu1 N1 89.947(4) 4_565 .
N1 Cu1 N1 89.947(4) 2_655 .
N1 Cu1 O1 91.74(5) 3_665 .
N1 Cu1 O1 91.74(5) 4_565 .
N1 Cu1 O1 91.74(5) 2_655 .
N1 Cu1 O1 91.74(5) . .
N1 Cu1 O2 88.26(5) 3_665 .
N1 Cu1 O2 88.26(5) 4_565 .
N1 Cu1 O2 88.26(5) 2_655 .
N1 Cu1 O2 88.26(5) . .
O1 Cu1 O2 180.000(1) . .
O4 S1 O4 108.74(7) 8_666 3_565
O4 S1 O4 108.74(7) 8_666 .
O4 S1 O4 110.94(14) 3_565 .
O4 S1 O4 110.94(14) 8_666 6_566
O4 S1 O4 108.74(7) 3_565 6_566
O4 S1 O4 108.74(7) . 6_566
C1 N1 C5 119.27(19) . .
C1 N1 Cu1 120.04(15) . .
C5 N1 Cu1 120.67(15) . .
N1 C1 C2 121.9(2) . .
C6 N2 C4 126.44(19) . .
C3 C2 C1 119.3(2) . .
C6 N3 C7 126.6(2) . .
C2 C3 C4 119.3(2) . .
C3 C4 C5 118.2(2) . .
C3 C4 N2 117.0(2) . .
C5 C4 N2 124.8(2) . .
N1 C5 C4 121.9(2) . .
O3A C6 O3B 28.6(2) . .
O3A C6 N3 124.1(3) . .
O3B C6 N3 119.6(2) . .
O3A C6 N2 120.0(3) . .
O3B C6 N2 123.6(2) . .
N3 C6 N2 114.1(2) . .
C8 C7 C12 118.6(2) . .
C8 C7 N3 117.4(2) . .
C12 C7 N3 124.0(2) . .
C9 C8 C7 121.0(2) . .
C8 C9 C10 121.2(2) . .
C11 C10 C9 117.1(2) . .
C11 C10 C13 120.9(2) . .
C9 C10 C13 122.0(2) . .
C12 C11 C10 122.6(2) . .
C11 C12 C7 119.5(2) . .

loop_
_geom_bond_atom_site_label_1
_geom_bond_atom_site_label_2
_geom_bond_distance
_geom_bond_site_symmetry_2
Cu1 N1 2.0485(19) 3_665
Cu1 N1 2.0485(18) 4_565
Cu1 N1 2.0485(18) 2_655
Cu1 N1 2.0485(19) .
Cu1 O1 2.281(3) .
Cu1 O2 2.462(4) .
S1 O4 1.4741(16) 8_666
S1 O4 1.4741(16) 3_565
S1 O4 1.4741(16) .
S1 O4 1.4741(16) 6_566
N1 C1 1.339(3) .
N1 C5 1.345(3) .
C1 C2 1.383(3) .
N2 C6 1.370(3) .
N2 C4 1.405(3) .
C2 C3 1.380(3) .
N3 C6 1.351(3) .
N3 C7 1.414(3) .
C3 C4 1.393(3) .
O3B C6 1.256(4) .
C4 C5 1.396(3) .
C6 O3A 1.254(4) .
C7 C8 1.391(3) .
C7 C12 1.392(3) .
C8 C9 1.387(3) .
C9 C10 1.390(4) .
C10 C11 1.388(3) .
C10 C13 1.511(3) .
C11 C12 1.387(4) .

loop_
_geom_hbond_atom_site_label_D
_geom_hbond_atom_site_label_H
_geom_hbond_atom_site_label_A
_geom_hbond_distance_DH
_geom_hbond_distance_HA
_geom_hbond_distance_DA
_geom_hbond_angle_DHA
_geom_hbond_site_symmetry_A
N2 H2N O4 0.88 2.18 2.998(3) 155.3 .
N2 H2N S1 0.88 3.02 3.8667(19) 161.0 .
N3 H3N O4 0.88 1.96 2.842(3) 175.3 8_666
O2 H2O O5 1.05 1.84 2.784(4) 147.1 1_554
O2 H2O O5 1.05 2.15 2.784(4) 116.9 4_564
O1 H1O O5 0.82 2.01 2.726(3) 145.9 2_655
O1 H1O O5 0.82 2.25 2.726(3) 117.2 .
